data_2009455
loop_
_publ_author_name
'Garcia, J.G.'
'Morales, G.'
'Fronczek, F.R.'
'McLaughlin, M.L.'

_publ_section_title
;The structures of
 <i>endo</i>-13-<i>syn</i>-methyltricyclo[8.2.1.0^2,9^]trideca-5,11-dien-13-<i>anti</i>-ol,
 <i>endo</i>-13-<i>syn</i>-methyltricyclo[8.2.1.0^2,9^]trideca-5,11-dien-13-<i>anti</i>-yl
 acetate and its corresponding <i>endo</i>-<i>endo</i>-<i>anti</i>
 Diels--Alder adducts with
 1,2,3,4-tetrachloro-5,5-dimethoxy-1,3-cyclopentadiene and
 hexachlorocyclopentadiene
;
_journal_issue 2
_journal_name_full 'Acta Crystallographica Section C'
_journal_page_first 317
_journal_page_last 324
_journal_paper_doi 10.1107/S0108270193007061
_journal_volume 50
_journal_year 1994
_chemical_formula_moiety 'C21 H22 Cl6 O2'
_chemical_formula_sum 'C21 H22 Cl6 O2'
_chemical_formula_weight 519.1
_symmetry_cell_setting monoclinic
_symmetry_space_group_name_Hall '-P 2ybc'
_symmetry_space_group_name_H-M 'P 1 21/c 1'
_atom_type_scat_source IntTabIV
_cell_angle_alpha 90.
_cell_angle_beta 104.017(4)
_cell_angle_gamma 90.
_cell_formula_units_Z 4
_cell_length_a 13.0246(6)
_cell_length_b 10.7445(6)
_cell_length_c 16.8103(9)
_cell_measurement_reflns_used 25
_cell_measurement_temperature 295
_cell_measurement_theta_max 14
_cell_measurement_theta_min 11
_cell_volume 2282.4(2)
_diffrn_measurement_device 'Enraf-Nonius CAD-4'
_diffrn_measurement_method \w-2\q
_diffrn_radiation_type MoK\a
_diffrn_radiation_wavelength 0.71073
_diffrn_reflns_av_R_equivalents 0.012
_diffrn_reflns_limit_h_max 18
_diffrn_reflns_limit_h_min 0
_diffrn_reflns_limit_k_max 15
_diffrn_reflns_limit_k_min 0
_diffrn_reflns_limit_l_max 22
_diffrn_reflns_limit_l_min -23
_diffrn_reflns_number 7228
_diffrn_reflns_theta_max 30
_diffrn_standards_decay_% <2
_diffrn_standards_interval_time 166.67
_diffrn_standards_number 3
_exptl_absorpt_coefficient_mu 0.77
_exptl_absorpt_correction_T_max 0.998
_exptl_absorpt_correction_T_min 0.926
_exptl_absorpt_correction_type empirical
_exptl_crystal_colour colorless
_exptl_crystal_density_diffrn 1.511
_exptl_crystal_description 'prism with bipyramid'
_exptl_crystal_size_max 0.60
_exptl_crystal_size_mid 0.35
_exptl_crystal_size_min 0.25
_refine_diff_density_max 0.30
_refine_diff_density_min -0.10
_refine_ls_extinction_coef 1.2E-7(2)
_refine_ls_extinction_method '(1 + gI~c~)^-1^ applied to F~c~'
_refine_ls_goodness_of_fit_obs 1.519
_refine_ls_hydrogen_treatment refall
_refine_ls_number_parameters 351
_refine_ls_number_reflns 4178
_refine_ls_R_factor_obs 0.033
_refine_ls_shift/esd_max 0.02
_refine_ls_structure_factor_coef F
_refine_ls_weighting_details 'w = 4F~o~^2^[\s^2^(I) + (0.02F~o~^2^)^2^]^-1^'
_refine_ls_weighting_scheme calc
_refine_ls_wR_factor_obs 0.033
_reflns_number_observed 4178
_reflns_number_total 6635
_reflns_observed_criterion I>3\s(I)
_cod_data_source_file hh1071.cif
_cod_data_source_block hh1071_structure_4_of_4
_cod_depositor_comments
;
The following automatic conversions were performed:

'_refine_ls_weighting_scheme' value '4F~o~^2^[\s^2^(I) +
(0.02F~o~^2^)^2^]^-1^' was changed to 'calc'. New tag
'_refine_ls_weighting_details' was created. The value of the new tag
was set to 'w = 4F~o~^2^[\s^2^(I) + (0.02F~o~^2^)^2^]^-1^'.

Automatic conversion script
Id: cif_fix_values 3143 2015-03-26 13:38:13Z robertas 
;
_cod_original_cell_volume 2282.5(5)
_cod_original_sg_symbol_H-M 'P 21/c'
_cod_database_code 2009455

loop_
_atom_site_label
_atom_site_fract_x
_atom_site_fract_y
_atom_site_fract_z
Cl1 .71272(5) .95256(5) .61124(3)
Cl2 .49011(4) .78818(6) .55355(4)
Cl3 .50820(4) .60090(6) .39524(3)
Cl4 .73535(4) .65776(5) .34672(3)
Cl5 .88098(4) .87180(5) .48637(4)
Cl6 .67382(4) .95016(5) .40280(3)
O1 .72970(10) .18010(10) .73989(8)
O2 .68750(10) .2349(2) .85680(9)
C1 .77570(10) .7084(2) .59210(10)
C2 .78500(10) .6252(2) .51690(10)
C3 .75400(10) .4887(2) .51800(10)
C4 .8377(2) .4073(2) .57510(10)
C5 .80050(10) .3432(2) .64440(10)
C6 .78370(10) .4265(2) .71730(10)
C7 .8109(2) .5644(2) .71770(10)
C8 .73150(10) .6476(2) .65880(10)
C9 .7063(2) .8196(2) .54980(10)
C10 .59600(10) .7678(2) .51310(10)
C11 .60340(10) .6959(2) .45120(10)
C12 .71670(10) .6994(2) .44360(10)
C13 .74430(10) .8360(2) .47010(10)
C14 .87950(10) .2422(2) .68950(10)
C15 .9820(2) .3079(2) .72680(10)
C16 .9671(2) .3763(2) .78770(10)
C17 .8541(2) .3589(2) .79330(10)
C18 .83960(10) .2209(2) .76780(10)
C19 .8976(2) .1256(2) .82940(10)
C20 .6639(2) .1901(2) .78980(10)
C21 .5577(2) .1367(3) .7491(2)
H1 .8420(10) .742(2) .6170(10)
H2 .8530(10) .628(2) .5100(10)
H3a .7440(10) .457(2) .4640(10)
H3b .6860(10) .480(2) .5340(10)
H4a .9000(10) .459(2) .5980(10)
H4b .861(2) .342(2) .5430(10)
H5 .7350(10) .303(2) .6199(9)
H6 .7110(10) .4200(10) .7214(9)
H7a .8810(10) .574(2) .7070(10)
H7b .818(2) .590(2) .7700(10)
H8a .6680(10) .598(2) .6330(10)
H8b .7080(10) .710(2) .6896(9)
H14 .8840(10) .171(2) .6560(10)
H15 1.0390(10) .304(2) .7070(10)
H16 1.014(2) .431(2) .8190(10)
H17 .8380(10) .377(2) .8402(9)
H19a .970(2) .145(2) .8490(10)
H19b .868(2) .119(2) .8790(10)
H19c .895(2) .049(2) .8050(10)
H21a .560(3) .050(4) .752(2)
H21b .539(2) .149(3) .693(2)
H21c .509(2) .161(3) .774(2)

loop_
_geom_angle_atom_site_label_1
_geom_angle_atom_site_label_2
_geom_angle_atom_site_label_3
_geom_angle
_geom_angle_publ_flag
C18 O1 C20 120.00(10) yes
C2 C1 C8 117.60(10) yes
C2 C1 C9 102.50(10) yes
C8 C1 C9 112.5(2) yes
C1 C2 C3 117.6(2) yes
C1 C2 C12 101.80(10) yes
C3 C2 C12 113.60(10) yes
C2 C3 C4 113.90(10) yes
C3 C4 C5 115.0(2) yes
C4 C5 C6 117.80(10) yes
C4 C5 C14 113.0(2) yes
C6 C5 C14 102.40(10) yes
C5 C6 C7 118.6(2) yes
C5 C6 C17 102.00(10) yes
C7 C6 C17 111.10(10) yes
C6 C7 C8 116.40(10) yes
C1 C8 C7 114.2(2) yes
Cl1 C9 C1 114.50(10) yes
Cl1 C9 C10 116.20(10) yes
Cl1 C9 C13 116.00(10) yes
C1 C9 C10 106.80(10) yes
C1 C9 C13 102.2(2) yes
C14 C15 C16 107.6(2) yes
C15 C16 C17 108.1(2) yes
C6 C17 C16 106.3(2) yes
C6 C17 C18 102.20(10) yes
C16 C17 C18 99.0(2) yes
O1 C18 C14 106.10(10) yes
O1 C18 C17 115.00(10) yes
C10 C9 C13 99.10(10) yes
Cl2 C10 C9 124.80(10) yes
Cl2 C10 C11 127.90(10) yes
C9 C10 C11 107.0(2) yes
Cl3 C11 C10 127.2(2) yes
Cl3 C11 C12 124.30(10) yes
C10 C11 C12 108.10(10) yes
Cl4 C12 C2 115.00(10) yes
Cl4 C12 C11 115.30(10) yes
Cl4 C12 C13 115.60(10) yes
C2 C12 C11 107.70(10) yes
C2 C12 C13 102.10(10) yes
C11 C12 C13 99.30(10) yes
Cl5 C13 Cl6 107.10(10) yes
Cl5 C13 C9 114.20(10) yes
Cl5 C13 C12 113.70(10) yes
Cl6 C13 C9 114.10(10) yes
Cl6 C13 C12 115.10(10) yes
C9 C13 C12 92.30(10) yes
C5 C14 C15 106.9(2) yes
C5 C14 C18 101.5(2) yes
C15 C14 C18 99.40(10) yes
O1 C18 C19 107.6(2) yes
C14 C18 C17 92.90(10) yes
C14 C18 C19 117.8(2) yes
C17 C18 C19 116.80(10) yes
O1 C20 O2 124.3(2) yes
O1 C20 C21 110.1(2) yes
O2 C20 C21 125.6(2) yes

loop_
_geom_bond_atom_site_label_1
_geom_bond_atom_site_label_2
_geom_bond_distance
_geom_bond_publ_flag
Cl1 C9 1.753(2) yes
Cl2 C10 1.694(2) yes
Cl3 C11 1.703(2) yes
Cl4 C12 1.762(2) yes
Cl5 C13 1.777(2) yes
Cl6 C13 1.767(2) yes
O1 C18 1.462(2) yes
O1 C20 1.341(3) yes
O2 C20 1.195(2) yes
C1 C2 1.577(3) yes
C1 C8 1.524(3) yes
C1 C9 1.561(2) yes
C2 C3 1.523(3) yes
C2 C12 1.554(2) yes
C3 C4 1.539(2) yes
C4 C5 1.529(3) yes
C5 C6 1.576(3) yes
C5 C14 1.560(2) yes
C6 C7 1.523(3) yes
C6 C17 1.559(2) yes
C7 C8 1.535(2) yes
C9 C10 1.524(2) yes
C9 C13 1.546(3) yes
C10 C11 1.319(3) yes
C11 C12 1.512(3) yes
C12 C13 1.551(3) yes
C14 C15 1.506(3) yes
C14 C18 1.543(3) yes
C15 C16 1.312(3) yes
C16 C17 1.509(3) yes
C17 C18 1.542(3) yes
C18 C19 1.521(3) yes
C20 C21 1.500(3) yes
C1 H1 .94(2) yes
C2 H2 .92(2) yes
C3 H3a .95(2) yes
C3 H3b 1.00(2) yes
C4 H4a .98(2) yes
C4 H4b .98(2) yes
C5 H5 .96(2) yes
C6 H6 .97(2) yes
C7 H7a .98(2) yes
C7 H7b .91(2) yes
C8 H8a .99(2) yes
C8 H8b .95(2) yes
C14 H14 .96(2) yes
C15 H15 .89(2) yes
C16 H16 .92(2) yes
C17 H17 .89(2) yes
C19 H19a .95(2) yes
C19 H19b 1.01(2) yes
C19 H19c .92(2) yes
C21 H21a .93(4) yes
C21 H21b .92(3) yes
C21 H21c .87(3) yes

loop_
_geom_torsion_atom_site_label_1
_geom_torsion_atom_site_label_2
_geom_torsion_atom_site_label_3
_geom_torsion_atom_site_label_4
_geom_torsion
_geom_torsion_publ_flag
C4 C5 C6 C7 -3.3(2) yes
C8 C1 C2 C3 -2.7(2) yes
C2 C3 C4 C5 119.4(2) yes
C6 C7 C8 C1 -116.2(2) yes
